data_1528570
loop_
_publ_author_name
'Heinl, U.'
'Hinse, P.'
'Froehlich, R.'
'Mattes, R.'

_publ_section_title
;
 Monomere und polymere Dimethylaminothioquadrato-Komplexe: Die
 Kristallstrukturen von Nickel(II)-, Cobalt(II)-, Silber(I)-, Platin(II)-,
 Gold(I)- Quecksilber(II)- und Blei(II)-Dimethylaminothioquadraten
;
_journal_name_full 'Zeitschrift fuer Anorganische und Allgemeine Chemie'
_journal_page_first 770
_journal_page_last 778
_journal_volume 628
_journal_year 2002
_chemical_formula_sum 'C22 H41 Ag2 N4 O11.5 S3'
_chemical_name_systematic '((C H3)4 N) (Ag2 (S C4 O2 N (C H3)2)3) (H2 O)5.5'
_space_group_IT_number 15
_symmetry_space_group_name_Hall '-C 2yc'
_symmetry_space_group_name_H-M 'C 1 2/c 1'
_cell_angle_alpha 90
_cell_angle_beta 92.62
_cell_angle_gamma 90
_cell_formula_units_Z 8
_cell_length_a 27.597
_cell_length_b 10.681
_cell_length_c 22.364
_cell_volume 6585.201
_citation_journal_id_ASTM ZAACAB
_cod_data_source_file Heinl_ZAACAB_2002_1045.cif
_cod_data_source_block C22H41Ag2N4O11.5S3
_cod_database_code 1528570

loop_
_symmetry_equiv_pos_as_xyz
x,y,z
-x,y,-z+1/2
-x,-y,-z
x,-y,z-1/2
x+1/2,y+1/2,z
-x+1/2,y+1/2,-z+1/2
-x+1/2,-y+1/2,-z
x+1/2,-y+1/2,z-1/2

loop_
_atom_site_label
_atom_site_type_symbol
_atom_site_fract_x
_atom_site_fract_y
_atom_site_fract_z
_atom_site_occupancy
_atom_site_U_iso_or_equiv
N2 N-3 0.18235 0.1452 0.09777 1 0.0
H26 H-1 -0.1894 0.2611 0.0225 1 0.0
H4 H+1 0.1365 0.495 0.248 1 0.0
H31 H-1 0.0078 0.3794 0.4208 1 0.0
O2 O-2 0.19182 0.218 0.28019 1 0.0
H5 H+1 0.112 0.43 0.212 1 0.0
H10 H+1 0.3262 0.983 0.145 1 0.0
H25 H-1 -0.2144 0.2586 0.0856 1 0.0
H32 H-1 -0.0226 0.387 0.3582 1 0.0
C16 C+2 -0.09477 -0.0852 0.11935 1 0.0
H30 H-1 -0.0436 0.4489 0.4169 1 0.0
C15 C+2 -0.14293 -0.1122 0.08839 1 0.0
O7 O-2 0 0.3412 0.25 1 0.0
H19 H-1 0.1727 0.3203 0.1276 1 0.0
C12 C+4 0.23053 0.1178 0.1247 1 0.0
C1 C+1 0.11099 0.0228 0.22065 1 0.0
H35 H-1 -0.0064 0.6363 0.4599 1 0.0
O4 O-2 0.07936 -0.1725 0.03412 1 0.0
H37 H-1 -0.0061 0.7099 0.3345 1 0.0
C3 C+2 0.16141 0.1475 0.25738 1 0.0
Ag3 Ag+1 0 -0.04458 0.25 1 0.0
S1 S-2 0.06818 -0.07544 0.18864 1 0.0
H21 H-1 0.2356 0.027 0.1258 1 0.0
H2 H+1 0.098 0.636 0.014 1 0.0
H18 H-1 0.1921 0.3146 0.0613 1 0.0
H7 H+1 0.1446 0.491 0.957 1 0.0
H29 H-1 -0.2583 0.0519 0.0614 1 0.0
H28 H-1 -0.2379 0.067 -0.0041 1 0.0
C14 C+1 -0.15053 0.0241 0.08408 1 0.0
H41 H-1 0.072 0.6066 0.3418 1 0.0
C11 C+4 0.16992 0.2766 0.0891 1 0.0
H39 H-1 0.0478 0.484 0.312 1 0.0
N4 N-3 0.0105 0.5517 0.38172 1 0.0
H34 H-1 0.0455 0.5691 0.4637 1 0.0
O1 O-2 0.08636 0.2431 0.20622 1 0.0
C22 C+4 0.05585 0.527 0.34987 1 0.0
H22 H-1 0.233 0.1512 0.1656 1 0.0
H20 H-1 0.1365 0.2834 0.0724 1 0.0
O3 O-2 0.1875 -0.1591 0.10217 1 0.0
C21 C+4 -0.02262 0.6318 0.3441 1 0.0
C17 C+4 -0.18685 0.2286 0.06352 1 0.0
C9 C+2 0.15751 -0.085 0.08233 1 0.0
N1 N-3 0.18549 -0.0839 0.26782 1 0.0
O5 O-2 -0.06147 -0.1475 0.1423 1 0.0
H38 H-1 -0.0517 0.6508 0.366 1 0.0
O8 O-2 0.10494 0.5743 0.01936 1 0.0
C10 C+2 0.1076 -0.0907 0.05227 1 0.0
H12 H-1 0.141 -0.2203 0.2365 1 0.0
S2 S-2 0.05919 0.14636 0.03787 1 0.0
C13 C+1 -0.10406 0.0475 0.112 1 0.0
C8 C+1 0.15312 0.0537 0.08036 1 0.0
C18 C+4 -0.23099 0.0337 0.03624 1 0.0
H40 H-1 0.0776 0.4743 0.3749 1 0.0
C7 C+1 0.10556 0.0452 0.05453 1 0.0
C4 C+2 0.11301 0.1576 0.22438 1 0.0
O11 O-2 0.16611 0.5801 0.11974 1 0.0
H16 H-1 0.2584 -0.0931 0.2748 1 0.0
O12 O-2 0.32252 0.9708 0.18077 1 0.0
H13 H-1 0.1719 -0.2588 0.2959 1 0.0
C19 C+4 -0.0141 0.4315 0.39559 1 0.0
C20 C+4 0.0232 0.6201 0.43855 1 0.0
Ag2 Ag+1 0 0 0 1 0.0
O9 O-2 0.11988 0.4961 0.21772 1 0.0
H23 H-1 0.2553 0.1569 0.1009 1 0.0
H17 H-1 0.2336 -0.1006 0.3379 1 0.0
H14 H-1 0.1972 -0.2543 0.233 1 0.0
H33 H-1 0.0388 0.6998 0.4293 1 0.0
H24 H-1 -0.1565 0.2579 0.0834 1 0.0
C6 C+4 0.23248 -0.0597 0.29863 1 0.0
O6 O-2 -0.16667 -0.2047 0.07295 1 0.0
H36 H-1 -0.032 0.5874 0.307 1 0.0
O10 O-2 0.16551 0.4676 0.93737 1 0.0
H1 H+1 0.0329 0.278 0.247 1 0.0
H3 H+1 0.1228 0.565 0.05 1 0.0
H11 H+1 0.3201 0.902 0.185 1 0.0
C2 C+1 0.15695 0.0093 0.25108 1 0.0
H9 H+1 0.173 0.649 0.12 1 0.0
H27 H-1 -0.2263 -0.0571 0.034 1 0.0
S3 S-2 -0.06995 0.17451 0.13183 1 0.0
H15 H-1 0.2369 0.0307 0.3038 1 0.0
C5 C+4 0.17284 -0.2151 0.25746 1 0.0
H8 H+1 0.152 0.562 0.15 1 0.0
N3 N-3 -0.18719 0.092 0.0621 1 0.0
H6 H+1 0.159 0.404 0.937 1 0.0
Ag1 Ag+1 0.010906 0.07953 0.136327 1 0.0
